data_7717772
loop_
_publ_author_name
'Jana, Narayan Ch.'
'Escuer, Albert'
'Brand\~ao, Paula'
'Panja, Anangamohan'

_publ_section_title
;
 Exploring structural, magnetic, and catalytic diversity in tetranuclear
 {Cu4O4} cubane cores and a dinuclear complex derived from closely related
 ligand systems
;
_journal_name_full 'Dalton Transactions'
_journal_paper_doi 10.1039/D4DT03283G
_journal_year 2025
_chemical_formula_moiety 'C64 H56 Cu4 N8 O12, 1.5(H2 O)'
_chemical_formula_sum 'C64 H59 Cu4 N8 O13.5'
_chemical_formula_weight 1410.35
_space_group_crystal_system orthorhombic
_space_group_IT_number 41
_space_group_name_Hall 'A 2 -2ab'
_space_group_name_H-M_alt 'A e a 2'
_atom_sites_solution_hydrogens mixed
_atom_sites_solution_primary iterative
_audit_creation_date 2024-10-22
_audit_creation_method
;
Olex2 1.5
(compiled 2024.02.16 svn.r378c4104 for OlexSys, GUI svn.r6928)
;
_audit_update_record
;
2024-11-20 deposited with the CCDC.	2025-01-06 downloaded from the CCDC.
;
_cell_angle_alpha 90
_cell_angle_beta 90
_cell_angle_gamma 90
_cell_formula_units_Z 8
_cell_length_a 36.4484(7)
_cell_length_b 23.7380(4)
_cell_length_c 14.0430(3)
_cell_measurement_reflns_used 35248
_cell_measurement_temperature 100.00(10)
_cell_measurement_theta_max 29.7140
_cell_measurement_theta_min 1.7960
_cell_volume 12150.2(4)
_computing_cell_refinement 'CrysAlisPro 1.171.42.49 (Rigaku OD, 2022)'
_computing_data_collection 'CrysAlisPro 1.171.42.49 (Rigaku OD, 2022)'
_computing_data_reduction 'CrysAlisPro 1.171.42.49 (Rigaku OD, 2022)'
_computing_molecular_graphics 'Olex2 1.5 (Dolomanov et al., 2009)'
_computing_publication_material 'Olex2 1.5 (Dolomanov et al., 2009)'
_computing_structure_refinement 'SHELXL 2018/3 (Sheldrick, 2015)'
_computing_structure_solution 'olex2.solve 1.5 (Bourhis et al., 2015)'
_diffrn_ambient_temperature 100.15
_diffrn_detector_area_resol_mean 5.8140
_diffrn_detector_type 'Pilatus 200K'
_diffrn_measured_fraction_theta_full 0.998
_diffrn_measured_fraction_theta_max 0.853
_diffrn_measurement_details
;
List of Runs (angles in degrees, time in seconds):

  # Type    Start    End  Width  t~exp~   \w     \q     \k     \f   Frames
#--------------------------------------------------------------------------
  1  \w    -25.00  21.00   0.50    9.56    --    1.16  82.00  92.00   92
  2  \w    -65.00   5.00   0.50    9.56    --    1.16 -39.00 141.00  140
  3  \w    -15.00  37.00   0.50    9.56    --    1.16 -99.00 150.00  104
  4  \w    -15.00  37.00   0.50    9.56    --    1.16 -99.00 -90.00  104
  5  \w    -42.00  24.00   0.50    9.56    --    1.16 -77.00 -60.00  132
  6  \w    -22.00  19.00   0.50    9.56    --   -1.94  77.00-120.00   82
;
_diffrn_measurement_device 'four-circle diffractometer'
_diffrn_measurement_device_type 'SuperNova, Dual, Cu at home/near, Pilatus 200K'
_diffrn_measurement_method '\w scans'
_diffrn_radiation_type MoK\a
_diffrn_radiation_wavelength 0.71073
_diffrn_reflns_av_R_equivalents 0.0575
_diffrn_reflns_av_unetI/netI 0.0440
_diffrn_reflns_Laue_measured_fraction_full 0.998
_diffrn_reflns_Laue_measured_fraction_max 0.853
_diffrn_reflns_limit_h_max 47
_diffrn_reflns_limit_h_min -44
_diffrn_reflns_limit_k_max 28
_diffrn_reflns_limit_k_min -30
_diffrn_reflns_limit_l_max 18
_diffrn_reflns_limit_l_min -19
_diffrn_reflns_number 61970
_diffrn_reflns_point_group_measured_fraction_full 0.979
_diffrn_reflns_point_group_measured_fraction_max 0.784
_diffrn_reflns_theta_full 25.242
_diffrn_reflns_theta_max 29.648
_diffrn_reflns_theta_min 2.022
_exptl_absorpt_coefficient_mu 1.454
_exptl_absorpt_correction_T_max 1.00000
_exptl_absorpt_correction_T_min 0.47178
_exptl_absorpt_correction_type multi-scan
_exptl_absorpt_process_details
;
CrysAlisPro 1.171.42.49 (Rigaku Oxford Diffraction, 2022)
Empirical absorption correction using spherical harmonics,
implemented in SCALE3 ABSPACK scaling algorithm.
;
_exptl_crystal_colour 'dark green'
_exptl_crystal_colour_modifier dark
_exptl_crystal_colour_primary green
_exptl_crystal_density_diffrn 1.542
_exptl_crystal_description block
_exptl_crystal_F_000 5784
_exptl_crystal_size_max 0.2
_exptl_crystal_size_mid 0.1
_exptl_crystal_size_min 0.1
_refine_diff_density_max 0.667
_refine_diff_density_min -0.380
_refine_diff_density_rms 0.082
_refine_ls_abs_structure_details
;
 Flack x determined using 4574 quotients [(I+)-(I-)]/[(I+)+(I-)]
 (Parsons, Flack and Wagner, Acta Cryst. B69 (2013) 249-259).
;
_refine_ls_abs_structure_Flack -0.013(12)
_refine_ls_extinction_method none
_refine_ls_goodness_of_fit_ref 1.035
_refine_ls_hydrogen_treatment constr
_refine_ls_matrix_type full
_refine_ls_number_parameters 924
_refine_ls_number_reflns 13458
_refine_ls_number_restraints 934
_refine_ls_restrained_S_all 1.005
_refine_ls_R_factor_all 0.0602
_refine_ls_R_factor_gt 0.0478
_refine_ls_shift/su_max 0.001
_refine_ls_shift/su_mean 0.000
_refine_ls_structure_factor_coef Fsqd
_refine_ls_weighting_details 'w=1/[\s^2^(Fo^2^)+(0.0385P)^2^+58.4290P] where P=(Fo^2^+2Fc^2^)/3'
_refine_ls_weighting_scheme calc
_refine_ls_wR_factor_gt 0.1045
_refine_ls_wR_factor_ref 0.1111
_reflns_Friedel_coverage 0.768
_reflns_Friedel_fraction_full 0.958
_reflns_Friedel_fraction_max 0.708
_reflns_number_gt 11616
_reflns_number_total 13458
_reflns_threshold_expression 'I > 2\s(I)'
_cod_data_source_file d4dt03283g2.cif
_cod_data_source_block complex-1
_cod_original_sg_symbol_Hall 'A 2 -2ac'
_cod_original_formula_sum 'C64 H59 Cu4 N8 O13.50'
_cod_database_code 7717772
_shelx_shelxl_version_number 2018/3
_shelx_space_group_comment
;
The symmetry employed for this shelxl refinement is uniquely defined
by the following loop, which should always be used as a source of
symmetry information in preference to the above space-group names.
They are only intended as comments.
;
_shelx_estimated_absorpt_t_max 0.868
_shelx_estimated_absorpt_t_min 0.760
_olex2_refinement_description
;
1. Fixed Uiso
 At 1.2 times of:
  All C(H) groups
 At 1.5 times of:
  All C(H,H,H) groups, All O(H,H) groups
2. Restrained distances
 C70-C69 \\sim C67-C72 \\sim C66-C71 \\sim C43-C49 \\sim C48-C53
 with sigma of 0.04
3. Rigid body (RIGU) restrains
 All non-hydrogen atoms
 with sigma for 1-2 distances of 0.002 and sigma for 1-3 distances of 0.002
4. Others
 Fixed Sof: C71(0.65) H71(0.65) C67(0.35) H67(0.35) C48(0.5) H48(0.5) C47(0.5)
 H47(0.5) C73(0.65) H73(0.65) C46(0.5) H46(0.5) O14(0.75) H14A(0.75) H14B(0.75)
 O13(0.75) H13A(0.75) H13B(0.75) C75(0.65) H75(0.65) C44(0.5) H44(0.5)
 C74(0.65) H74(0.65) C69(0.35) H69(0.35) C70(0.35) H70(0.35) C66(0.35)
 H66(0.35) C72(0.65) H72(0.65) C45(0.5) H45(0.5) C43(0.5) C51(0.5) H51(0.5)
 C50(0.5) H50(0.5) C53(0.5) H53(0.5) C49(0.5) C54(0.5) H54(0.5) C52(0.5)
 H52(0.5) C68(0.35) H68(0.35)
5.a Free rotating group:
 O14(H14A,H14B), O13(H13A,H13B)
5.b Aromatic/amide H refined with riding coordinates:
 C71(H71), C39(H39), C36(H36), C28(H28), C16(H16), C20(H20), C7(H7), C30(H30),
 C58(H58), C23(H23), C41(H41), C29(H29), C15(H15), C4(H4), C61(H61), C67(H67),
 C32(H32), C12(H12), C9(H9), C25(H25), C48(H48), C63(H63), C47(H47), C73(H73),
 C31(H31), C13(H13), C14(H14), C46(H46), C75(H75), C44(H44), C74(H74), C69(H69),
  C70(H70), C66(H66), C72(H72), C45(H45), C51(H51), C50(H50), C53(H53),
 C54(H54), C52(H52), C68(H68)
5.c Idealised Me refined as rotating group:
 C22(H22A,H22B,H22C), C35(H35A,H35B,H35C), C60(H60A,H60B,H60C), C19(H19A,H19B,
 H19C), C38(H38A,H38B,H38C), C6(H6A,H6B,H6C), C3(H3A,H3B,H3C), C57(H57A,H57B,
 H57C)
;
_olex2_submission_special_instructions 'No special instructions were received'
_oxdiff_exptl_absorpt_empirical_details
;
Empirical correction (ABSPACK) includes:
- Absorption correction using spherical harmonics
- Frame scaling
;

loop_
_space_group_symop_operation_xyz
'x, y, z'
'-x, -y, z'
'x+1/2, -y+1/2, z'
'-x+1/2, y+1/2, z'
'x, y+1/2, z+1/2'
'-x, -y+1/2, z+1/2'
'x+1/2, -y+1, z+1/2'
'-x+1/2, y+1, z+1/2'

loop_
_atom_site_label
_atom_site_type_symbol
_atom_site_fract_x
_atom_site_fract_y
_atom_site_fract_z
_atom_site_U_iso_or_equiv
_atom_site_adp_type
_atom_site_occupancy
_atom_site_site_symmetry_order
_atom_site_calc_flag
_atom_site_refinement_flags_posn
_atom_site_refinement_flags_adp
_atom_site_refinement_flags_occupancy
_atom_site_disorder_assembly
_atom_site_disorder_group
Cu3 Cu 0.43783(2) 0.40911(3) 0.53904(6) 0.02600(16) Uani 1 1 d . . . . .
Cu1 Cu 0.38411(2) 0.31719(3) 0.64526(6) 0.02602(16) Uani 1 1 d . . . . .
Cu2 Cu 0.36515(2) 0.35638(3) 0.42697(6) 0.02724(17) Uani 1 1 d . . . . .
Cu4 Cu 0.35322(2) 0.44856(3) 0.59439(6) 0.02664(16) Uani 1 1 d . . . . .
O6 O 0.34909(12) 0.25596(17) 0.6423(3) 0.0297(9) Uani 1 1 d . . . . .
O11 O 0.31742(12) 0.29370(18) 0.4286(4) 0.0317(9) Uani 1 1 d . . . . .
O1 O 0.41248(11) 0.38661(18) 0.6577(3) 0.0290(9) Uani 1 1 d . . . . .
O10 O 0.48123(11) 0.36374(18) 0.5602(3) 0.0282(9) Uani 1 1 d . . . . .
O12 O 0.36800(12) 0.51492(19) 0.6633(4) 0.0371(11) Uani 1 1 d . . . . .
O9 O 0.33225(12) 0.5085(2) 0.4777(4) 0.0365(11) Uani 1 1 d . . . . .
O4 O 0.33747(10) 0.37616(17) 0.5431(3) 0.0266(8) Uani 1 1 d . . . . .
N1 N 0.34196(14) 0.2808(2) 0.8006(4) 0.0258(10) Uani 1 1 d . . . . .
O2 O 0.39922(11) 0.31592(17) 0.5078(3) 0.0273(9) Uani 1 1 d . . . . .
O3 O 0.39338(11) 0.44944(18) 0.4979(3) 0.0298(9) Uani 1 1 d . . . . .
O7 O 0.43132(13) 0.2533(2) 0.6373(4) 0.0408(11) Uani 1 1 d . . . . .
O8 O 0.33652(12) 0.40114(19) 0.3395(3) 0.0329(10) Uani 1 1 d . . . . .
N5 N 0.36826(13) 0.3205(2) 0.7754(4) 0.0238(10) Uani 1 1 d . . . . .
O5 O 0.45434(13) 0.47703(18) 0.6440(4) 0.0374(10) Uani 1 1 d . . . . .
N8 N 0.31669(14) 0.4460(2) 0.6931(4) 0.0260(10) Uani 1 1 d . . . . .
N7 N 0.46322(13) 0.4266(2) 0.4234(4) 0.0260(10) Uani 1 1 d . . . . .
N3 N 0.49742(13) 0.3998(2) 0.4135(4) 0.0259(10) Uani 1 1 d . . . . .
N4 N 0.31955(15) 0.4890(2) 0.7601(4) 0.0300(11) Uani 1 1 d . . . . .
N2 N 0.38022(15) 0.3691(2) 0.2324(4) 0.0326(11) Uani 1 1 d . . . . .
C8 C 0.43753(17) 0.2779(3) 0.3821(5) 0.0321(13) Uani 1 1 d . . . . .
C26 C 0.33417(16) 0.2500(3) 0.7247(5) 0.0256(11) Uani 1 1 d . . . . .
C40 C 0.28090(16) 0.3675(2) 0.6340(5) 0.0242(11) Uani 1 1 d . . . . .
N6 N 0.39321(14) 0.3419(2) 0.3142(4) 0.0284(10) Uani 1 1 d . . . . .
C21 C 0.43158(19) 0.4851(3) 0.8994(5) 0.0378(15) Uani 1 1 d . . . . .
C42 C 0.34715(17) 0.5220(3) 0.7377(6) 0.0324(13) Uani 1 1 d . . . . .
C71 C 0.5690(4) 0.3530(9) 0.4295(16) 0.028(3) Uani 0.65 1 d . . P A 1
H71 H 0.566522 0.384087 0.387410 0.033 Uiso 0.65 1 calc R U P A 1
C59 C 0.3826(2) 0.5608(3) 0.2670(6) 0.0411(16) Uani 1 1 d . . . . .
C65 C 0.53899(16) 0.3381(3) 0.4929(5) 0.0282(12) Uani 1 1 d . . . . .
C39 C 0.24687(16) 0.3405(2) 0.6439(5) 0.0284(12) Uani 1 1 d . . . . .
H39 H 0.231601 0.350111 0.696203 0.034 Uiso 1 1 calc R U . . .
C10 C 0.35036(17) 0.3976(3) 0.2544(5) 0.0296(12) Uani 1 1 d . . . . .
C27 C 0.30482(17) 0.2071(2) 0.7351(5) 0.0255(11) Uani 1 1 d . . . . .
C33 C 0.30420(15) 0.3527(2) 0.5580(4) 0.0239(11) Uani 1 1 d . . . . .
C64 C 0.50349(16) 0.3689(2) 0.4894(4) 0.0244(11) Uani 1 1 d . . . . .
C2 C 0.44346(18) 0.2461(3) 0.5446(6) 0.0359(13) Uani 1 1 d . . . . .
C36 C 0.25833(17) 0.2852(3) 0.5058(5) 0.0318(14) Uani 1 1 d . . . . .
H36 H 0.250606 0.257650 0.461020 0.038 Uiso 1 1 calc R U . . .
C28 C 0.29164(17) 0.1910(3) 0.8251(5) 0.0298(13) Uani 1 1 d . . . . .
H28 H 0.302161 0.206613 0.881122 0.036 Uiso 1 1 calc R U . . .
C22 C 0.4376(3) 0.5237(4) 0.9842(6) 0.055(2) Uani 1 1 d . . . . .
H22A H 0.463941 0.529142 0.994153 0.083 Uiso 1 1 calc R U . . .
H22B H 0.426739 0.506571 1.041139 0.083 Uiso 1 1 calc R U . . .
H22C H 0.425900 0.560148 0.972002 0.083 Uiso 1 1 calc R U . . .
C16 C 0.30298(19) 0.4657(3) 0.2003(6) 0.0367(14) Uani 1 1 d . . . . .
H16 H 0.298836 0.475238 0.265066 0.044 Uiso 1 1 calc R U . . .
C20 C 0.44730(18) 0.4978(3) 0.8121(5) 0.0351(13) Uani 1 1 d . . . . .
H20 H 0.462817 0.529803 0.806459 0.042 Uiso 1 1 calc R U . . .
C34 C 0.29233(17) 0.3094(3) 0.4964(5) 0.0278(12) Uani 1 1 d . . . . .
C7 C 0.4660(2) 0.2395(3) 0.3584(6) 0.0414(16) Uani 1 1 d . . . . .
H7 H 0.474413 0.238387 0.294443 0.050 Uiso 1 1 calc R U . . .
C30 C 0.2476(2) 0.1288(3) 0.7515(6) 0.0389(14) Uani 1 1 d . . . . .
H30 H 0.228090 0.102550 0.756969 0.047 Uiso 1 1 calc R U . . .
C58 C 0.35530(19) 0.5547(3) 0.3359(6) 0.0381(15) Uani 1 1 d . . . . .
H58 H 0.333483 0.576342 0.330831 0.046 Uiso 1 1 calc R U . . .
C23 C 0.40981(18) 0.4378(3) 0.9053(5) 0.0334(13) Uani 1 1 d . . . . .
H23 H 0.398867 0.428844 0.964746 0.040 Uiso 1 1 calc R U . . .
C41 C 0.28948(16) 0.4120(3) 0.7014(5) 0.0254(12) Uani 1 1 d . . . . .
H41 H 0.273919 0.416248 0.755176 0.030 Uiso 1 1 calc R U . . .
C62 C 0.41942(17) 0.4922(3) 0.3555(5) 0.0292(12) Uani 1 1 d . . . . .
C29 C 0.26309(18) 0.1520(3) 0.8323(5) 0.0337(13) Uani 1 1 d . . . . .
H29 H 0.254219 0.141350 0.893322 0.040 Uiso 1 1 calc R U . . .
C15 C 0.2819(2) 0.4902(3) 0.1297(6) 0.0445(16) Uani 1 1 d . . . . .
H15 H 0.263501 0.516812 0.146273 0.053 Uiso 1 1 calc R U . . .
C4 C 0.4701(2) 0.2075(3) 0.5183(6) 0.0471(18) Uani 1 1 d . . . . .
H4 H 0.480608 0.183252 0.564716 0.057 Uiso 1 1 calc R U . . .
C1 C 0.42583(16) 0.2810(3) 0.4774(5) 0.0274(11) Uani 1 1 d . . . . .
C61 C 0.41425(19) 0.5286(3) 0.2774(5) 0.0361(15) Uani 1 1 d . . . . .
H61 H 0.432937 0.531338 0.230444 0.043 Uiso 1 1 calc R U . . .
C37 C 0.23489(17) 0.3004(3) 0.5801(5) 0.0324(13) Uani 1 1 d . . . . .
C35 C 0.3047(2) 0.2621(3) 0.3494(5) 0.0403(17) Uani 1 1 d . . . . .
H35A H 0.283336 0.280849 0.321431 0.060 Uiso 1 1 calc R U . . .
H35B H 0.297833 0.224183 0.370377 0.060 Uiso 1 1 calc R U . . .
H35C H 0.324270 0.259455 0.301648 0.060 Uiso 1 1 calc R U . . .
C11 C 0.33007(18) 0.4273(3) 0.1769(5) 0.0326(13) Uani 1 1 d . . . . .
C67 C 0.5960(15) 0.311(3) 0.436(5) 0.056(19) Uani 0.35 1 d . . P A 2
H67 H 0.612394 0.308777 0.382985 0.067 Uiso 0.35 1 calc R U P A 2
C32 C 0.28942(19) 0.1830(3) 0.6548(5) 0.0349(14) Uani 1 1 d . . . . .
H32 H 0.298502 0.192918 0.593711 0.042 Uiso 1 1 calc R U . . .
C12 C 0.3359(2) 0.4136(3) 0.0827(6) 0.0413(15) Uani 1 1 d . . . . .
H12 H 0.354184 0.386900 0.065785 0.050 Uiso 1 1 calc R U . . .
C9 C 0.42209(17) 0.3105(3) 0.3065(5) 0.0311(13) Uani 1 1 d . . . . .
H9 H 0.433872 0.308949 0.246216 0.037 Uiso 1 1 calc R U . . .
C25 C 0.37828(18) 0.3559(3) 0.8407(5) 0.0287(12) Uani 1 1 d . . . . .
H25 H 0.368413 0.350785 0.902679 0.034 Uiso 1 1 calc R U . . .
C17 C 0.41863(16) 0.4161(2) 0.7382(5) 0.0261(11) Uani 1 1 d . . . . .
C48 C 0.3330(7) 0.5732(10) 0.8947(17) 0.033(4) Uani 0.5 1 d . . P B 2
H48 H 0.314518 0.546186 0.908815 0.039 Uiso 0.5 1 calc R U P B 2
C63 C 0.45350(17) 0.4613(3) 0.3571(5) 0.0281(12) Uani 1 1 d . . . . .
H63 H 0.470022 0.466879 0.305635 0.034 Uiso 1 1 calc R U . . .
C56 C 0.35921(16) 0.5181(3) 0.4110(5) 0.0314(13) Uani 1 1 d . . . . .
C24 C 0.40303(16) 0.4022(3) 0.8270(5) 0.0256(11) Uani 1 1 d . . . . .
C60 C 0.3770(3) 0.5986(5) 0.1830(7) 0.073(3) Uani 1 1 d . . . . .
H60A H 0.355887 0.585311 0.145897 0.109 Uiso 1 1 calc R U . . .
H60B H 0.398991 0.598017 0.142913 0.109 Uiso 1 1 calc R U . . .
H60C H 0.372384 0.637076 0.205027 0.109 Uiso 1 1 calc R U . . .
C55 C 0.39137(16) 0.4857(2) 0.4242(5) 0.0290(12) Uani 1 1 d . . . . .
C47 C 0.3393(6) 0.6164(8) 0.9562(15) 0.041(4) Uani 0.5 1 d . . P B 2
H47 H 0.325676 0.618160 1.013821 0.049 Uiso 0.5 1 calc R U P B 2
C73 C 0.6041(5) 0.2758(8) 0.4893(10) 0.035(4) Uani 0.65 1 d . . P A 1
H73 H 0.625849 0.253805 0.487336 0.042 Uiso 0.65 1 calc R U P A 1
C5 C 0.4817(2) 0.2043(3) 0.4232(7) 0.0491(17) Uani 1 1 d . . . . .
C18 C 0.44074(17) 0.4647(3) 0.7333(5) 0.0296(12) Uani 1 1 d . . . . .
C31 C 0.2608(2) 0.1441(3) 0.6622(6) 0.0432(17) Uani 1 1 d . . . . .
H31 H 0.250273 0.128232 0.606416 0.052 Uiso 1 1 calc R U . . .
C13 C 0.3148(2) 0.4395(4) 0.0124(6) 0.0522(19) Uani 1 1 d . . . . .
H13 H 0.319381 0.431389 -0.052766 0.063 Uiso 1 1 calc R U . . .
C19 C 0.4562(2) 0.5347(3) 0.6169(6) 0.0405(17) Uani 1 1 d . . . . .
H19A H 0.461125 0.537437 0.548494 0.061 Uiso 1 1 calc R U . . .
H19B H 0.475946 0.553330 0.652346 0.061 Uiso 1 1 calc R U . . .
H19C H 0.432789 0.553161 0.631387 0.061 Uiso 1 1 calc R U . . .
C14 C 0.2874(2) 0.4764(4) 0.0365(7) 0.0527(18) Uani 1 1 d . . . . .
H14 H 0.272261 0.492327 -0.011547 0.063 Uiso 1 1 calc R U . . .
C38 C 0.19768(19) 0.2731(3) 0.5885(7) 0.0454(18) Uani 1 1 d . . . . .
H38A H 0.200534 0.234430 0.611742 0.068 Uiso 1 1 calc R U . . .
H38B H 0.185804 0.272557 0.525887 0.068 Uiso 1 1 calc R U . . .
H38C H 0.182525 0.294582 0.633256 0.068 Uiso 1 1 calc R U . . .
C6 C 0.5120(3) 0.1631(5) 0.3959(8) 0.077(3) Uani 1 1 d . . . . .
H6A H 0.513156 0.159805 0.326431 0.115 Uiso 1 1 calc R U . . .
H6B H 0.506655 0.126101 0.423674 0.115 Uiso 1 1 calc R U . . .
H6C H 0.535534 0.176841 0.420155 0.115 Uiso 1 1 calc R U . . .
C46 C 0.3647(5) 0.6575(9) 0.9371(17) 0.047(4) Uani 0.5 1 d . . P B 2
H46 H 0.368145 0.688307 0.979425 0.057 Uiso 0.5 1 calc R U P B 2
O14 O 0.4422(2) 0.3911(5) 0.1193(6) 0.065(2) Uani 0.75 1 d G . P C 1
H14A H 0.453519 0.414742 0.156463 0.097 Uiso 0.75 1 d G U P C 1
H14B H 0.420452 0.387798 0.144120 0.097 Uiso 0.75 1 d G U P C 1
O13 O 0.5112(2) 0.3956(6) 0.2065(6) 0.077(3) Uani 0.75 1 d G . P D 2
H13A H 0.492160 0.390155 0.170312 0.116 Uiso 0.75 1 d G U P D 2
H13B H 0.503085 0.390491 0.264099 0.116 Uiso 0.75 1 d G U P D 2
C75 C 0.5439(3) 0.2913(5) 0.5500(9) 0.034(3) Uani 0.65 1 d . . P A 1
H75 H 0.524426 0.279403 0.590180 0.040 Uiso 0.65 1 calc R U P A 1
C44 C 0.3788(5) 0.6082(7) 0.7924(15) 0.045(4) Uani 0.5 1 d . . P B 2
H44 H 0.392623 0.605911 0.735215 0.053 Uiso 0.5 1 calc R U P B 2
C3 C 0.4477(3) 0.2239(6) 0.7104(8) 0.090(4) Uani 1 1 d . . . . .
H3A H 0.443108 0.183542 0.702187 0.135 Uiso 1 1 calc R U . . .
H3B H 0.437522 0.236427 0.771360 0.135 Uiso 1 1 calc R U . . .
H3C H 0.474225 0.230908 0.709514 0.135 Uiso 1 1 calc R U . . .
C57 C 0.3081(3) 0.5537(4) 0.4993(8) 0.074(3) Uani 1 1 d . . . . .
H57A H 0.292914 0.543618 0.554364 0.110 Uiso 1 1 calc R U . . .
H57B H 0.292202 0.561112 0.444324 0.110 Uiso 1 1 calc R U . . .
H57C H 0.322386 0.587520 0.514014 0.110 Uiso 1 1 calc R U . . .
C74 C 0.5765(3) 0.2611(6) 0.5501(10) 0.043(3) Uani 0.65 1 d . . P A 1
H74 H 0.579633 0.230223 0.592423 0.051 Uiso 0.65 1 calc R U P A 1
C69 C 0.5810(6) 0.2891(12) 0.593(2) 0.052(6) Uani 0.35 1 d . . P A 2
H69 H 0.586754 0.273026 0.652975 0.062 Uiso 0.35 1 calc R U P A 2
C70 C 0.5477(6) 0.3151(11) 0.5820(19) 0.043(6) Uani 0.35 1 d . . P A 2
H70 H 0.530864 0.317421 0.633603 0.051 Uiso 0.35 1 calc R U P A 2
C66 C 0.5618(9) 0.3393(17) 0.424(3) 0.036(9) Uani 0.35 1 d . . P A 2
H66 H 0.556168 0.358646 0.366750 0.043 Uiso 0.35 1 calc R U P A 2
C72 C 0.6009(8) 0.3224(15) 0.430(2) 0.036(4) Uani 0.65 1 d . . P A 1
H72 H 0.620752 0.333031 0.390531 0.043 Uiso 0.65 1 calc R U P A 1
C45 C 0.3849(6) 0.6530(9) 0.856(2) 0.059(5) Uani 0.5 1 d . . P B 2
H45 H 0.403202 0.680260 0.842810 0.070 Uiso 0.5 1 calc R U P B 2
C43 C 0.3531(7) 0.5681(8) 0.8126(15) 0.027(4) Uani 0.5 1 d . . P B 2
C51 C 0.3819(6) 0.6670(8) 0.7996(16) 0.056(5) Uani 0.5 1 d . . P B 1
H51 H 0.395305 0.697116 0.771696 0.067 Uiso 0.5 1 calc R U P B 1
C50 C 0.3742(5) 0.6198(7) 0.7465(14) 0.040(4) Uani 0.5 1 d . . P B 1
H50 H 0.382197 0.617896 0.682192 0.048 Uiso 0.5 1 calc R U P B 1
C53 C 0.3502(6) 0.6281(9) 0.9330(16) 0.038(4) Uani 0.5 1 d . . P B 1
H53 H 0.340829 0.631665 0.995897 0.046 Uiso 0.5 1 calc R U P B 1
C49 C 0.3552(7) 0.5758(9) 0.7847(14) 0.031(4) Uani 0.5 1 d . . P B 1
C54 C 0.3438(6) 0.5791(10) 0.8788(18) 0.034(4) Uani 0.5 1 d . . P B 1
H54 H 0.331532 0.547942 0.906973 0.040 Uiso 0.5 1 calc R U P B 1
C52 C 0.3707(7) 0.6712(8) 0.8912(17) 0.048(4) Uani 0.5 1 d . . P B 1
H52 H 0.376847 0.703639 0.927346 0.058 Uiso 0.5 1 calc R U P B 1
C68 C 0.6062(10) 0.2853(17) 0.522(2) 0.044(8) Uani 0.35 1 d . . P A 2
H68 H 0.629038 0.266700 0.529726 0.052 Uiso 0.35 1 calc R U P A 2

loop_
_atom_site_aniso_label
_atom_site_aniso_U_11
_atom_site_aniso_U_22
_atom_site_aniso_U_33
_atom_site_aniso_U_23
_atom_site_aniso_U_13
_atom_site_aniso_U_12
Cu3 0.0147(3) 0.0235(4) 0.0398(4) 0.0010(3) 0.0038(3) -0.0010(3)
Cu1 0.0197(3) 0.0199(3) 0.0384(4) -0.0011(3) 0.0064(3) -0.0007(3)
Cu2 0.0182(3) 0.0231(4) 0.0404(4) -0.0036(3) 0.0078(3) 0.0010(3)
Cu4 0.0149(3) 0.0187(3) 0.0463(4) -0.0033(3) 0.0036(3) -0.0012(3)
O6 0.031(2) 0.022(2) 0.036(2) -0.0009(19) 0.0096(19) -0.0033(16)
O11 0.026(2) 0.028(2) 0.042(2) -0.0134(19) 0.0073(19) -0.0052(17)
O1 0.020(2) 0.028(2) 0.040(2) -0.0009(17) 0.0071(17) -0.0034(16)
O10 0.0171(19) 0.033(2) 0.035(2) 0.0021(17) 0.0018(15) -0.0031(16)
O12 0.021(2) 0.022(2) 0.067(3) -0.010(2) 0.003(2) -0.0012(17)
O9 0.015(2) 0.032(2) 0.064(3) 0.010(2) 0.0059(19) 0.0048(17)
O4 0.0146(18) 0.025(2) 0.040(2) -0.0051(18) 0.0061(18) -0.0017(14)
N1 0.023(2) 0.021(2) 0.033(2) 0.0036(19) 0.004(2) -0.0026(18)
O2 0.018(2) 0.023(2) 0.041(2) -0.0009(17) 0.0074(17) 0.0039(15)
O3 0.0153(19) 0.023(2) 0.051(2) 0.0065(18) 0.0065(17) 0.0007(15)
O7 0.032(3) 0.036(3) 0.054(2) 0.009(2) 0.007(2) 0.010(2)
O8 0.023(2) 0.029(2) 0.047(2) -0.002(2) 0.0072(19) 0.0025(17)
N5 0.015(2) 0.021(2) 0.035(3) 0.0039(18) 0.0004(19) -0.0006(17)
O5 0.034(2) 0.024(2) 0.054(2) -0.007(2) 0.012(2) -0.0117(18)
N8 0.016(2) 0.022(2) 0.040(3) -0.008(2) 0.001(2) 0.0027(17)
N7 0.016(2) 0.022(2) 0.040(3) 0.000(2) 0.002(2) 0.0002(16)
N3 0.016(2) 0.029(3) 0.033(2) -0.001(2) -0.0002(19) 0.0038(17)
N4 0.023(3) 0.025(2) 0.042(3) -0.011(2) -0.003(2) 0.0020(18)
N2 0.022(3) 0.035(3) 0.040(3) -0.004(2) 0.003(2) -0.002(2)
C8 0.021(3) 0.026(3) 0.049(3) -0.008(2) 0.006(2) 0.003(2)
C26 0.021(3) 0.020(3) 0.036(3) -0.001(2) 0.005(2) 0.004(2)
C40 0.018(2) 0.021(3) 0.034(3) -0.004(2) -0.001(2) 0.0025(18)
N6 0.020(2) 0.023(3) 0.041(3) -0.006(2) 0.005(2) -0.0034(17)
C21 0.030(3) 0.035(3) 0.049(3) -0.005(3) -0.006(3) -0.005(3)
C42 0.016(3) 0.023(3) 0.058(3) -0.008(2) -0.007(2) 0.0049(19)
C71 0.019(6) 0.032(8) 0.032(5) 0.001(5) 0.002(5) 0.001(5)
C59 0.026(3) 0.044(4) 0.053(4) 0.009(3) -0.003(3) 0.007(3)
C65 0.016(3) 0.033(3) 0.035(3) 0.003(2) -0.002(2) -0.001(2)
C39 0.016(3) 0.027(3) 0.042(3) -0.007(3) 0.006(2) 0.001(2)
C10 0.022(3) 0.023(3) 0.044(3) -0.003(2) 0.006(2) -0.006(2)
C27 0.022(3) 0.017(3) 0.038(3) -0.001(2) 0.006(2) 0.0014(19)
C33 0.016(2) 0.019(3) 0.036(3) -0.004(2) 0.003(2) -0.0005(18)
C64 0.020(2) 0.022(3) 0.031(3) -0.003(2) -0.0016(19) -0.0031(19)
C2 0.023(3) 0.030(3) 0.054(3) 0.002(3) 0.003(3) 0.004(2)
C36 0.022(3) 0.027(3) 0.047(3) -0.009(3) 0.002(2) -0.006(2)
C28 0.027(3) 0.023(3) 0.039(3) 0.003(2) 0.006(2) 0.003(2)
C22 0.061(5) 0.050(5) 0.054(4) -0.013(4) -0.008(4) -0.017(4)
C16 0.027(3) 0.028(3) 0.055(4) -0.004(3) -0.001(3) -0.003(2)
C20 0.021(3) 0.028(3) 0.056(3) -0.005(3) -0.002(3) -0.005(2)
C34 0.022(3) 0.020(3) 0.041(3) -0.006(2) 0.007(2) -0.001(2)
C7 0.028(3) 0.042(4) 0.054(4) -0.012(3) 0.005(3) 0.012(3)
C30 0.035(4) 0.024(3) 0.058(4) 0.000(3) 0.008(3) -0.004(3)
C58 0.024(3) 0.029(3) 0.061(4) 0.004(3) 0.000(3) 0.008(2)
C23 0.028(3) 0.033(3) 0.038(3) 0.000(2) -0.004(3) -0.002(2)
C41 0.018(3) 0.023(3) 0.035(3) -0.004(2) 0.002(2) 0.0030(19)
C62 0.020(3) 0.024(3) 0.044(3) -0.001(2) 0.000(2) 0.000(2)
C29 0.032(3) 0.022(3) 0.047(3) 0.006(3) 0.013(3) 0.003(2)
C15 0.034(4) 0.032(4) 0.068(4) 0.005(3) -0.005(3) -0.002(3)
C4 0.037(4) 0.039(4) 0.065(4) -0.003(3) -0.002(3) 0.018(3)
C1 0.016(3) 0.017(3) 0.048(3) -0.005(2) 0.005(2) 0.0011(19)
C61 0.023(3) 0.039(4) 0.046(4) 0.006(3) 0.001(3) 0.005(3)
C37 0.017(3) 0.029(3) 0.051(4) -0.006(3) 0.003(2) -0.004(2)
C35 0.034(4) 0.049(4) 0.038(4) -0.014(3) 0.000(3) -0.004(3)
C11 0.021(3) 0.028(3) 0.049(3) 0.000(2) 0.000(2) -0.006(2)
C67 0.032(16) 0.09(5) 0.042(13) 0.003(19) 0.006(11) 0.03(2)
C32 0.042(3) 0.025(3) 0.037(3) -0.002(3) 0.005(3) -0.007(2)
C12 0.031(4) 0.046(4) 0.047(3) 0.004(3) 0.002(3) 0.004(3)
C9 0.021(3) 0.031(3) 0.041(3) -0.008(2) 0.007(2) -0.002(2)
C25 0.022(3) 0.033(3) 0.031(3) 0.002(2) -0.005(2) -0.002(2)
C17 0.014(3) 0.020(3) 0.044(3) 0.000(2) 0.001(2) 0.0005(19)
C48 0.030(10) 0.026(8) 0.043(7) -0.006(6) -0.005(6) 0.000(6)
C63 0.017(3) 0.028(3) 0.039(3) 0.001(2) 0.001(2) -0.001(2)
C56 0.018(3) 0.020(3) 0.056(4) -0.001(2) 0.002(2) -0.003(2)
C24 0.014(3) 0.026(3) 0.037(3) 0.000(2) -0.004(2) 0.0001(19)
C60 0.051(5) 0.099(8) 0.068(6) 0.036(5) 0.014(4) 0.040(5)
C55 0.018(2) 0.022(3) 0.047(3) 0.002(2) -0.001(2) -0.0041(19)
C47 0.044(10) 0.030(8) 0.048(8) -0.012(6) -0.012(7) 0.005(6)
C73 0.025(5) 0.047(8) 0.034(7) 0.007(7) 0.000(5) 0.010(5)
C5 0.036(4) 0.043(4) 0.068(4) -0.011(3) -0.001(3) 0.020(3)
C18 0.016(3) 0.024(3) 0.049(3) -0.001(2) 0.004(2) -0.003(2)
C31 0.049(4) 0.030(3) 0.050(4) -0.004(3) 0.001(3) -0.017(3)
C13 0.051(5) 0.057(5) 0.049(4) 0.010(3) -0.003(3) 0.007(3)
C19 0.035(4) 0.031(3) 0.055(5) 0.001(3) 0.007(3) -0.011(3)
C14 0.046(4) 0.047(4) 0.065(4) 0.011(4) -0.010(4) 0.005(3)
C38 0.024(3) 0.049(4) 0.064(5) -0.015(4) 0.007(3) -0.013(3)
C6 0.072(7) 0.077(7) 0.081(7) -0.016(5) 0.005(5) 0.055(6)
C46 0.044(9) 0.032(8) 0.066(9) -0.019(7) -0.013(8) 0.000(6)
O14 0.037(4) 0.109(8) 0.050(5) 0.016(5) -0.004(3) -0.009(5)
O13 0.038(5) 0.142(9) 0.052(5) -0.027(6) -0.008(4) 0.028(5)
C75 0.021(5) 0.041(6) 0.040(6) 0.009(4) 0.003(4) 0.005(4)
C44 0.037(8) 0.025(7) 0.072(10) -0.014(7) 0.013(8) -0.006(6)
C3 0.082(8) 0.132(11) 0.056(5) 0.005(6) -0.013(5) 0.058(8)
C57 0.049(5) 0.059(5) 0.114(9) 0.035(5) 0.041(5) 0.037(4)
C74 0.028(5) 0.054(7) 0.046(7) 0.018(5) 0.004(5) 0.016(4)
C69 0.024(8) 0.077(17) 0.054(12) 0.022(11) 0.005(8) 0.019(10)
C70 0.021(8) 0.062(16) 0.045(8) 0.020(10) 0.007(7) 0.011(9)
C66 0.021(10) 0.05(2) 0.035(8) -0.001(11) 0.000(8) 0.004(11)
C72 0.023(6) 0.042(7) 0.042(9) 0.009(6) 0.006(5) 0.007(5)
C45 0.052(10) 0.044(9) 0.080(11) -0.025(8) 0.001(9) -0.015(8)
C43 0.022(7) 0.015(6) 0.044(7) 0.001(5) -0.008(7) 0.003(4)
C51 0.075(13) 0.033(8) 0.059(8) -0.011(6) 0.006(8) -0.020(7)
C50 0.043(9) 0.026(6) 0.052(8) -0.005(6) 0.005(8) -0.006(6)
C53 0.039(11) 0.030(7) 0.046(8) -0.005(5) -0.012(7) -0.003(6)
C49 0.023(8) 0.022(5) 0.046(8) -0.002(5) -0.008(7) 0.001(5)
C54 0.033(13) 0.022(7) 0.046(7) -0.001(5) -0.007(6) 0.000(6)
C52 0.061(11) 0.027(8) 0.056(8) -0.013(6) -0.001(8) -0.010(7)
C68 0.021(9) 0.063(18) 0.047(13) 0.000(13) -0.002(9) 0.009(10)

loop_
_atom_type_symbol
_atom_type_description
_atom_type_scat_dispersion_real
_atom_type_scat_dispersion_imag
_atom_type_scat_source
C C 0.0033 0.0016 'International Tables Vol C Tables 4.2.6.8 and 6.1.1.4'
H H 0.0000 0.0000 'International Tables Vol C Tables 4.2.6.8 and 6.1.1.4'
Cu Cu 0.3201 1.2651 'International Tables Vol C Tables 4.2.6.8 and 6.1.1.4'
N N 0.0061 0.0033 'International Tables Vol C Tables 4.2.6.8 and 6.1.1.4'
O O 0.0106 0.0060 'International Tables Vol C Tables 4.2.6.8 and 6.1.1.4'

loop_
_geom_angle_atom_site_label_1
_geom_angle_atom_site_label_2
_geom_angle_atom_site_label_3
_geom_angle
_geom_angle_site_symmetry_1
_geom_angle_site_symmetry_3
_geom_angle_publ_flag
O1 Cu3 O5 76.62(18) . . ?
O10 Cu3 O1 95.88(18) . . ?
O10 Cu3 O3 171.0(2) . . ?
O10 Cu3 O5 94.55(18) . . ?
O3 Cu3 O1 89.66(18) . . ?
O3 Cu3 O5 93.64(19) . . ?
N7 Cu3 O1 176.8(2) . . ?
N7 Cu3 O10 81.70(19) . . ?
N7 Cu3 O3 92.5(2) . . ?
N7 Cu3 O5 105.60(19) . . ?
O6 Cu1 O1 170.04(18) . . ?
O6 Cu1 O2 98.58(19) . . ?
O6 Cu1 O7 89.84(18) . . ?
O1 Cu1 O2 87.32(18) . . ?
O1 Cu1 O7 99.49(18) . . ?
O2 Cu1 O7 74.80(18) . . ?
N5 Cu1 O6 81.5(2) . . ?
N5 Cu1 O1 92.3(2) . . ?
N5 Cu1 O2 177.8(2) . . ?
N5 Cu1 O7 107.4(2) . . ?
O4 Cu2 O11 76.01(16) . . ?
O2 Cu2 O11 99.16(18) . . ?
O2 Cu2 O4 87.80(18) . . ?
O8 Cu2 O11 87.32(19) . . ?
O8 Cu2 O4 96.82(19) . . ?
O8 Cu2 O2 172.82(19) . . ?
N6 Cu2 O11 107.28(19) . . ?
N6 Cu2 O4 176.4(2) . . ?
N6 Cu2 O2 93.0(2) . . ?
N6 Cu2 O8 82.0(2) . . ?
O12 Cu4 O9 86.9(2) . . ?
O12 Cu4 O4 171.5(2) . . ?
O12 Cu4 O3 97.3(2) . . ?
O4 Cu4 O9 100.60(19) . . ?
O4 Cu4 O3 88.53(18) . . ?
O3 Cu4 O9 75.72(17) . . ?
N8 Cu4 O12 81.8(2) . . ?
N8 Cu4 O9 107.6(2) . . ?
N8 Cu4 O4 92.0(2) . . ?
N8 Cu4 O3 176.4(2) . . ?
C26 O6 Cu1 110.0(4) . . ?
C34 O11 Cu2 109.7(3) . . ?
C34 O11 C35 118.1(5) . . ?
C35 O11 Cu2 125.7(4) . . ?
Cu1 O1 Cu3 113.6(2) . . ?
C17 O1 Cu3 119.2(4) . . ?
C17 O1 Cu1 126.9(4) . . ?
C64 O10 Cu3 110.1(4) . . ?
C42 O12 Cu4 110.2(4) . . ?
C56 O9 Cu4 110.5(4) . . ?
C56 O9 C57 117.6(6) . . ?
C57 O9 Cu4 121.4(5) . . ?
Cu4 O4 Cu2 111.37(19) . . ?
C33 O4 Cu2 119.3(4) . . ?
C33 O4 Cu4 124.8(4) . . ?
C26 N1 N5 108.5(5) . . ?
Cu2 O2 Cu1 112.33(19) . . ?
C1 O2 Cu1 120.7(4) . . ?
C1 O2 Cu2 125.6(4) . . ?
Cu3 O3 Cu4 113.5(2) . . ?
C55 O3 Cu3 125.5(4) . . ?
C55 O3 Cu4 119.3(4) . . ?
C2 O7 Cu1 111.5(4) . . ?
C3 O7 Cu1 128.6(6) . . ?
C3 O7 C2 119.9(7) . . ?
C10 O8 Cu2 109.9(4) . . ?
N1 N5 Cu1 115.0(4) . . ?
C25 N5 Cu1 128.0(4) . . ?
C25 N5 N1 117.0(5) . . ?
C18 O5 Cu3 110.2(3) . . ?
C18 O5 C19 117.6(5) . . ?
C19 O5 Cu3 121.6(5) . . ?
N4 N8 Cu4 114.3(4) . . ?
C41 N8 Cu4 128.4(4) . . ?
C41 N8 N4 117.2(5) . . ?
N3 N7 Cu3 114.5(4) . . ?
C63 N7 Cu3 128.1(4) . . ?
C63 N7 N3 117.3(5) . . ?
C64 N3 N7 108.7(5) . . ?
C42 N4 N8 109.4(5) . . ?
C10 N2 N6 108.9(5) . . ?
C7 C8 C9 117.4(7) . . ?
C1 C8 C7 118.5(7) . . ?
C1 C8 C9 124.0(6) . . ?
O6 C26 N1 125.0(6) . . ?
O6 C26 C27 117.9(5) . . ?
N1 C26 C27 117.0(5) . . ?
C39 C40 C33 119.5(5) . . ?
C39 C40 C41 117.3(5) . . ?
C33 C40 C41 123.1(5) . . ?
N2 N6 Cu2 114.5(4) . . ?
C9 N6 Cu2 127.4(5) . . ?
C9 N6 N2 118.2(6) . . ?
C20 C21 C22 120.3(7) . . ?
C23 C21 C22 121.8(7) . . ?
C23 C21 C20 117.9(7) . . ?
O12 C42 N4 124.2(6) . . ?
O12 C42 C43 124.1(10) . . ?
O12 C42 C49 110.9(10) . . ?
N4 C42 C43 111.6(10) . . ?
N4 C42 C49 124.4(11) . . ?
C65 C71 H71 119.9 . . ?
C72 C71 H71 119.9 . . ?
C72 C71 C65 120.2(17) . . ?
C58 C59 C60 120.9(7) . . ?
C61 C59 C58 117.5(7) . . ?
C61 C59 C60 121.6(7) . . ?
C71 C65 C64 121.0(10) . . ?
C75 C65 C71 116.9(11) . . ?
C75 C65 C64 121.8(7) . . ?
C70 C65 C64 114.7(11) . . ?
C66 C65 C64 122(2) . . ?
C66 C65 C70 123(2) . . ?
C40 C39 H39 118.9 . . ?
C37 C39 C40 122.2(6) . . ?
C37 C39 H39 118.9 . . ?
O8 C10 N2 124.7(6) . . ?
O8 C10 C11 116.6(6) . . ?
N2 C10 C11 118.7(6) . . ?
C28 C27 C26 121.5(6) . . ?
C32 C27 C26 119.8(6) . . ?
C32 C27 C28 118.7(6) . . ?
O4 C33 C40 123.8(5) . . ?
O4 C33 C34 118.7(5) . . ?
C40 C33 C34 117.5(5) . . ?
O10 C64 N3 125.0(5) . . ?
O10 C64 C65 118.4(5) . . ?
N3 C64 C65 116.6(5) . . ?
O7 C2 C4 123.8(7) . . ?
O7 C2 C1 114.3(6) . . ?
C4 C2 C1 121.9(7) . . ?
C34 C36 H36 119.5 . . ?
C34 C36 C37 121.1(6) . . ?
C37 C36 H36 119.5 . . ?
C27 C28 H28 120.0 . . ?
C29 C28 C27 120.0(6) . . ?
C29 C28 H28 120.0 . . ?
C21 C22 H22A 109.5 . . ?
C21 C22 H22B 109.5 . . ?
C21 C22 H22C 109.5 . . ?
H22A C22 H22B 109.5 . . ?
H22A C22 H22C 109.5 . . ?
H22B C22 H22C 109.5 . . ?
C15 C16 H16 119.8 . . ?
C15 C16 C11 120.3(8) . . ?
C11 C16 H16 119.8 . . ?
C21 C20 H20 119.5 . . ?
C18 C20 C21 121.0(6) . . ?
C18 C20 H20 119.5 . . ?
O11 C34 C33 114.8(5) . . ?
O11 C34 C36 123.7(6) . . ?
C36 C34 C33 121.5(6) . . ?
C8 C7 H7 118.5 . . ?
C5 C7 C8 123.0(7) . . ?
C5 C7 H7 118.5 . . ?
C29 C30 H30 120.1 . . ?
C29 C30 C31 119.8(6) . . ?
C31 C30 H30 120.1 . . ?
C59 C58 H58 119.2 . . ?
C56 C58 C59 121.7(6) . . ?
C56 C58 H58 119.2 . . ?
C21 C23 H23 118.5 . . ?
C21 C23 C24 123.0(7) . . ?
C24 C23 H23 118.5 . . ?
N8 C41 C40 124.3(6) . . ?
N8 C41 H41 117.8 . . ?
C40 C41 H41 117.8 . . ?
C61 C62 C63 116.1(6) . . ?
C61 C62 C55 120.1(6) . . ?
C55 C62 C63 123.7(6) . . ?
C28 C29 H29 119.7 . . ?
C30 C29 C28 120.6(6) . . ?
C30 C29 H29 119.7 . . ?
C16 C15 H15 119.8 . . ?
C14 C15 C16 120.3(8) . . ?
C14 C15 H15 119.8 . . ?
C2 C4 H4 120.0 . . ?
C2 C4 C5 120.0(7) . . ?
C5 C4 H4 120.0 . . ?
O2 C1 C8 123.5(6) . . ?
O2 C1 C2 118.6(6) . . ?
C8 C1 C2 117.9(6) . . ?
C59 C61 C62 121.9(7) . . ?
C59 C61 H61 119.0 . . ?
C62 C61 H61 119.0 . . ?
C39 C37 C36 118.1(6) . . ?
C39 C37 C38 122.1(6) . . ?
C36 C37 C38 119.8(6) . . ?
O11 C35 H35A 109.5 . . ?
O11 C35 H35B 109.5 . . ?
O11 C35 H35C 109.5 . . ?
H35A C35 H35B 109.5 . . ?
H35A C35 H35C 109.5 . . ?
H35B C35 H35C 109.5 . . ?
C16 C11 C10 119.5(6) . . ?
C12 C11 C10 120.8(6) . . ?
C12 C11 C16 119.5(7) . . ?
C66 C67 H67 118.9 . . ?
C68 C67 H67 118.9 . . ?
C68 C67 C66 122(4) . . ?
C27 C32 H32 119.4 . . ?
C27 C32 C31 121.1(7) . . ?
C31 C32 H32 119.4 . . ?
C11 C12 H12 120.3 . . ?
C11 C12 C13 119.4(7) . . ?
C13 C12 H12 120.3 . . ?
C8 C9 H9 117.6 . . ?
N6 C9 C8 124.7(6) . . ?
N6 C9 H9 117.6 . . ?
N5 C25 H25 117.3 . . ?
N5 C25 C24 125.4(6) . . ?
C24 C25 H25 117.3 . . ?
O1 C17 C24 123.6(5) . . ?
O1 C17 C18 118.6(6) . . ?
C18 C17 C24 117.7(6) . . ?
C47 C48 H48 119.7 . . ?
C47 C48 C43 120.7(18) . . ?
C43 C48 H48 119.7 . . ?
N7 C63 C62 124.8(6) . . ?
N7 C63 H63 117.6 . . ?
C62 C63 H63 117.6 . . ?
O9 C56 C55 114.4(6) . . ?
C58 C56 O9 123.6(6) . . ?
C58 C56 C55 122.0(6) . . ?
C23 C24 C25 117.8(6) . . ?
C23 C24 C17 118.6(6) . . ?
C17 C24 C25 123.5(6) . . ?
C59 C60 H60A 109.5 . . ?
C59 C60 H60B 109.5 . . ?
C59 C60 H60C 109.5 . . ?
H60A C60 H60B 109.5 . . ?
H60A C60 H60C 109.5 . . ?
H60B C60 H60C 109.5 . . ?
O3 C55 C62 123.7(5) . . ?
O3 C55 C56 119.5(6) . . ?
C56 C55 C62 116.7(6) . . ?
C48 C47 H47 119.1 . . ?
C48 C47 C46 121.8(19) . . ?
C46 C47 H47 119.1 . . ?
C74 C73 H73 119.5 . . ?
C74 C73 C72 121.1(16) . . ?
C72 C73 H73 119.5 . . ?
C7 C5 C4 118.4(7) . . ?
C7 C5 C6 122.1(9) . . ?
C4 C5 C6 119.4(8) . . ?
O5 C18 C17 115.0(6) . . ?
C20 C18 O5 123.1(6) . . ?
C20 C18 C17 121.8(6) . . ?
C30 C31 C32 119.8(7) . . ?
C30 C31 H31 120.1 . . ?
C32 C31 H31 120.1 . . ?
C12 C13 H13 119.7 . . ?
C14 C13 C12 120.6(8) . . ?
C14 C13 H13 119.7 . . ?
O5 C19 H19A 109.5 . . ?
O5 C19 H19B 109.5 . . ?
O5 C19 H19C 109.5 . . ?
H19A C19 H19B 109.5 . . ?
H19A C19 H19C 109.5 . . ?
H19B C19 H19C 109.5 . . ?
C15 C14 C13 119.8(8) . . ?
C15 C14 H14 120.1 . . ?
C13 C14 H14 120.1 . . ?
C37 C38 H38A 109.5 . . ?
C37 C38 H38B 109.5 . . ?
C37 C38 H38C 109.5 . . ?
H38A C38 H38B 109.5 . . ?
H38A C38 H38C 109.5 . . ?
H38B C38 H38C 109.5 . . ?
C5 C6 H6A 109.5 . . ?
C5 C6 H6B 109.5 . . ?
C5 C6 H6C 109.5 . . ?
H6A C6 H6B 109.5 . . ?
H6A C6 H6C 109.5 . . ?
H6B C6 H6C 109.5 . . ?
C47 C46 H46 120.9 . . ?
C45 C46 C47 118.2(17) . . ?
C45 C46 H46 120.9 . . ?
H14A O14 H14B 104.5 . . ?
H13A O13 H13B 104.5 . . ?
C65 C75 H75 119.1 . . ?
C65 C75 C74 121.8(11) . . ?
C74 C75 H75 119.1 . . ?
C45 C44 H44 120.0 . . ?
C43 C44 H44 120.0 . . ?
C43 C44 C45 120.0(19) . . ?
O7 C3 H3A 109.5 . . ?
O7 C3 H3B 109.5 . . ?
O7 C3 H3C 109.5 . . ?
H3A C3 H3B 109.5 . . ?
H3A C3 H3C 109.5 . . ?
H3B C3 H3C 109.5 . . ?
O9 C57 H57A 109.5 . . ?
O9 C57 H57B 109.5 . . ?
O9 C57 H57C 109.5 . . ?
H57A C57 H57B 109.5 . . ?
H57A C57 H57C 109.5 . . ?
H57B C57 H57C 109.5 . . ?
C73 C74 C75 119.8(12) . . ?
C73 C74 H74 120.1 . . ?
C75 C74 H74 120.1 . . ?
C70 C69 H69 118.5 . . ?
C68 C69 H69 118.5 . . ?
C68 C69 C70 123(3) . . ?
C65 C70 H70 120.8 . . ?
C69 C70 C65 118(2) . . ?
C69 C70 H70 120.8 . . ?
C65 C66 C67 118(4) . . ?
C65 C66 H66 120.8 . . ?
C67 C66 H66 120.8 . . ?
C71 C72 C73 120.0(18) . . ?
C71 C72 H72 120.0 . . ?
C73 C72 H72 120.0 . . ?
C46 C45 C44 120.6(18) . . ?
C46 C45 H45 119.7 . . ?
C44 C45 H45 119.7 . . ?
C48 C43 C42 124.4(17) . . ?
C44 C43 C42 116.8(17) . . ?
C44 C43 C48 118.7(18) . . ?
C50 C51 H51 119.6 . . ?
C52 C51 H51 119.6 . . ?
C52 C51 C50 120.9(18) . . ?
C51 C50 H50 119.5 . . ?
C49 C50 C51 121.0(18) . . ?
C49 C50 H50 119.5 . . ?
C54 C53 H53 121.1 . . ?
C52 C53 H53 121.1 . . ?
C52 C53 C54 117.7(19) . . ?
C50 C49 C42 126.3(16) . . ?
C50 C49 C54 118.9(18) . . ?
C54 C49 C42 114.7(16) . . ?
C53 C54 H54 119.6 . . ?
C49 C54 C53 120.8(18) . . ?
C49 C54 H54 119.6 . . ?
C51 C52 C53 120.6(18) . . ?
C51 C52 H52 119.7 . . ?
C53 C52 H52 119.7 . . ?
C67 C68 H68 122.3 . . ?
C69 C68 C67 115(3) . . ?
C69 C68 H68 122.3 . . ?

loop_
_geom_bond_atom_site_label_1
_geom_bond_atom_site_label_2
_geom_bond_distance
_geom_bond_site_symmetry_2
_geom_bond_publ_flag
Cu3 O1 1.978(4) . ?
Cu3 O10 1.936(4) . ?
Cu3 O3 1.969(4) . ?
Cu3 O5 2.265(5) . ?
Cu3 N7 1.914(5) . ?
Cu1 O6 1.935(4) . ?
Cu1 O1 1.953(4) . ?
Cu1 O2 2.008(4) . ?
Cu1 O7 2.297(5) . ?
Cu1 N5 1.918(5) . ?
Cu2 O11 2.289(4) . ?
Cu2 O4 1.974(4) . ?
Cu2 O2 1.937(4) . ?
Cu2 O8 1.931(5) . ?
Cu2 N6 1.916(5) . ?
Cu4 O12 1.926(5) . ?
Cu4 O9 2.301(5) . ?
Cu4 O4 1.950(4) . ?
Cu4 O3 1.995(4) . ?
Cu4 N8 1.923(5) . ?
O6 C26 1.287(8) . ?
O11 C34 1.372(7) . ?
O11 C35 1.419(8) . ?
O1 C17 1.348(8) . ?
O10 C64 1.289(7) . ?
O12 C42 1.302(9) . ?
O9 C56 1.376(8) . ?
O9 C57 1.422(9) . ?
O4 C33 1.351(7) . ?
N1 N5 1.391(7) . ?
N1 C26 1.322(8) . ?
O2 C1 1.346(7) . ?
O3 C55 1.347(8) . ?
O7 C2 1.385(9) . ?
O7 C3 1.377(11) . ?
O8 C10 1.300(8) . ?
N5 C25 1.296(8) . ?
O5 C18 1.381(9) . ?
O5 C19 1.423(8) . ?
N8 N4 1.393(7) . ?
N8 C41 1.284(8) . ?
N7 N3 1.406(7) . ?
N7 C63 1.293(8) . ?
N3 C64 1.313(8) . ?
N4 C42 1.314(9) . ?
N2 N6 1.400(8) . ?
N2 C10 1.318(8) . ?
C8 C7 1.419(9) . ?
C8 C1 1.407(10) . ?
C8 C9 1.429(10) . ?
C26 C27 1.484(8) . ?
C40 C39 1.404(8) . ?
C40 C33 1.409(8) . ?
C40 C41 1.451(8) . ?
N6 C9 1.295(8) . ?
C21 C22 1.517(10) . ?
C21 C20 1.386(11) . ?
C21 C23 1.378(10) . ?
C42 C43 1.53(2) . ?
C42 C49 1.47(2) . ?
C71 H71 0.9500 . ?
C71 C65 1.454(16) . ?
C71 C72 1.37(3) . ?
C59 C58 1.395(11) . ?
C59 C61 1.392(10) . ?
C59 C60 1.496(11) . ?
C65 C64 1.487(8) . ?
C65 C75 1.383(14) . ?
C65 C70 1.40(2) . ?
C65 C66 1.27(4) . ?
C39 H39 0.9500 . ?
C39 C37 1.377(9) . ?
C10 C11 1.492(10) . ?
C27 C28 1.406(9) . ?
C27 C32 1.384(10) . ?
C33 C34 1.412(8) . ?
C2 C4 1.386(9) . ?
C2 C1 1.410(10) . ?
C36 H36 0.9500 . ?
C36 C34 1.372(8) . ?
C36 C37 1.396(9) . ?
C28 H28 0.9500 . ?
C28 C29 1.396(9) . ?
C22 H22A 0.9800 . ?
C22 H22B 0.9800 . ?
C22 H22C 0.9800 . ?
C16 H16 0.9500 . ?
C16 C15 1.382(11) . ?
C16 C11 1.383(10) . ?
C20 H20 0.9500 . ?
C20 C18 1.378(10) . ?
C7 H7 0.9500 . ?
C7 C5 1.362(12) . ?
C30 H30 0.9500 . ?
C30 C29 1.381(10) . ?
C30 C31 1.391(11) . ?
C58 H58 0.9500 . ?
C58 C56 1.374(10) . ?
C23 H23 0.9500 . ?
C23 C24 1.409(9) . ?
C41 H41 0.9500 . ?
C62 C61 1.409(10) . ?
C62 C63 1.443(9) . ?
C62 C55 1.414(9) . ?
C29 H29 0.9500 . ?
C15 H15 0.9500 . ?
C15 C14 1.364(13) . ?
C4 H4 0.9500 . ?
C4 C5 1.403(12) . ?
C61 H61 0.9500 . ?
C37 C38 1.508(8) . ?
C35 H35A 0.9800 . ?
C35 H35B 0.9800 . ?
C35 H35C 0.9800 . ?
C11 C12 1.379(11) . ?
C67 H67 0.9500 . ?
C67 C66 1.43(6) . ?
C67 C68 1.40(6) . ?
C32 H32 0.9500 . ?
C32 C31 1.397(9) . ?
C12 H12 0.9500 . ?
C12 C13 1.394(11) . ?
C9 H9 0.9500 . ?
C25 H25 0.9500 . ?
C25 C24 1.434(9) . ?
C17 C24 1.410(9) . ?
C17 C18 1.409(8) . ?
C48 H48 0.9500 . ?
C48 C47 1.36(3) . ?
C48 C43 1.37(3) . ?
C63 H63 0.9500 . ?
C56 C55 1.414(8) . ?
C60 H60A 0.9800 . ?
C60 H60B 0.9800 . ?
C60 H60C 0.9800 . ?
C47 H47 0.9500 . ?
C47 C46 1.37(3) . ?
C73 H73 0.9500 . ?
C73 C74 1.36(2) . ?
C73 C72 1.39(3) . ?
C5 C6 1.523(10) . ?
C31 H31 0.9500 . ?
C13 H13 0.9500 . ?
C13 C14 1.371(12) . ?
C19 H19A 0.9800 . ?
C19 H19B 0.9800 . ?
C19 H19C 0.9800 . ?
C14 H14 0.9500 . ?
C38 H38A 0.9800 . ?
C38 H38B 0.9800 . ?
C38 H38C 0.9800 . ?
C6 H6A 0.9800 . ?
C6 H6B 0.9800 . ?
C6 H6C 0.9800 . ?
C46 H46 0.9500 . ?
C46 C45 1.35(3) . ?
O14 H14A 0.8700 . ?
O14 H14B 0.8699 . ?
O13 H13A 0.8698 . ?
O13 H13B 0.8701 . ?
C75 H75 0.9500 . ?
C75 C74 1.388(15) . ?
C44 H44 0.9500 . ?
C44 C45 1.41(3) . ?
C44 C43 1.37(2) . ?
C3 H3A 0.9800 . ?
C3 H3B 0.9800 . ?
C3 H3C 0.9800 . ?
C57 H57A 0.9800 . ?
C57 H57B 0.9800 . ?
C57 H57C 0.9800 . ?
C74 H74 0.9500 . ?
C69 H69 0.9500 . ?
C69 C70 1.37(3) . ?
C69 C68 1.36(4) . ?
C70 H70 0.9500 . ?
C66 H66 0.9500 . ?
C72 H72 0.9500 . ?
C45 H45 0.9500 . ?
C51 H51 0.9500 . ?
C51 C50 1.38(2) . ?
C51 C52 1.35(3) . ?
C50 H50 0.9500 . ?
C50 C49 1.36(2) . ?
C53 H53 0.9500 . ?
C53 C54 1.41(3) . ?
C53 C52 1.40(3) . ?
C49 C54 1.39(3) . ?
C54 H54 0.9500 . ?
C52 H52 0.9500 . ?
C68 H68 0.9500 . ?

loop_
_geom_torsion_atom_site_label_1
_geom_torsion_atom_site_label_2
_geom_torsion_atom_site_label_3
_geom_torsion_atom_site_label_4
_geom_torsion
_geom_torsion_site_symmetry_1
_geom_torsion_site_symmetry_2
_geom_torsion_site_symmetry_3
_geom_torsion_site_symmetry_4
_geom_torsion_publ_flag
Cu3 O1 C17 C24 -177.5(4) . . . . ?
Cu3 O1 C17 C18 4.9(7) . . . . ?
Cu3 O10 C64 N3 -0.8(7) . . . . ?
Cu3 O10 C64 C65 178.8(4) . . . . ?
Cu3 O3 C55 C62 11.8(9) . . . . ?
Cu3 O3 C55 C56 -170.6(4) . . . . ?
Cu3 O5 C18 C20 178.2(5) . . . . ?
Cu3 O5 C18 C17 -3.4(7) . . . . ?
Cu3 N7 N3 C64 -0.5(6) . . . . ?
Cu3 N7 C63 C62 -3.7(9) . . . . ?
Cu1 O6 C26 N1 -0.8(7) . . . . ?
Cu1 O6 C26 C27 176.5(4) . . . . ?
Cu1 O1 C17 C24 -4.1(8) . . . . ?
Cu1 O1 C17 C18 178.4(4) . . . . ?
Cu1 O2 C1 C8 179.7(5) . . . . ?
Cu1 O2 C1 C2 -1.4(7) . . . . ?
Cu1 O7 C2 C4 -175.9(6) . . . . ?
Cu1 O7 C2 C1 3.0(7) . . . . ?
Cu1 N5 C25 C24 2.3(9) . . . . ?
Cu2 O11 C34 C33 -10.2(7) . . . . ?
Cu2 O11 C34 C36 170.4(6) . . . . ?
Cu2 O4 C33 C40 -174.3(4) . . . . ?
Cu2 O4 C33 C34 8.0(7) . . . . ?
Cu2 O2 C1 C8 13.7(8) . . . . ?
Cu2 O2 C1 C2 -167.4(4) . . . . ?
Cu2 O8 C10 N2 -2.1(8) . . . . ?
Cu2 O8 C10 C11 176.6(4) . . . . ?
Cu2 N6 C9 C8 3.3(9) . . . . ?
Cu4 O12 C42 N4 -1.5(8) . . . . ?
Cu4 O12 C42 C43 175.2(11) . . . . ?
Cu4 O12 C42 C49 -173.4(12) . . . . ?
Cu4 O9 C56 C58 -176.2(6) . . . . ?
Cu4 O9 C56 C55 5.7(7) . . . . ?
Cu4 O4 C33 C40 -20.5(8) . . . . ?
Cu4 O4 C33 C34 161.8(4) . . . . ?
Cu4 O3 C55 C62 175.8(5) . . . . ?
Cu4 O3 C55 C56 -6.6(8) . . . . ?
Cu4 N8 N4 C42 0.8(6) . . . . ?
Cu4 N8 C41 C40 -0.5(9) . . . . ?
O6 C26 C27 C28 168.7(6) . . . . ?
O6 C26 C27 C32 -12.5(9) . . . . ?
O1 C17 C24 C23 -176.6(6) . . . . ?
O1 C17 C24 C25 -1.4(9) . . . . ?
O1 C17 C18 O5 -0.5(8) . . . . ?
O1 C17 C18 C20 178.0(6) . . . . ?
O12 C42 C43 C48 -174.7(17) . . . . ?
O12 C42 C43 C44 9(2) . . . . ?
O12 C42 C49 C50 16(3) . . . . ?
O12 C42 C49 C54 -159.8(16) . . . . ?
O9 C56 C55 O3 -0.3(9) . . . . ?
O9 C56 C55 C62 177.5(6) . . . . ?
O4 C33 C34 O11 2.9(8) . . . . ?
O4 C33 C34 C36 -177.8(6) . . . . ?
N1 N5 C25 C24 -175.5(6) . . . . ?
N1 C26 C27 C28 -13.8(9) . . . . ?
N1 C26 C27 C32 165.0(6) . . . . ?
O7 C2 C4 C5 -177.9(7) . . . . ?
O7 C2 C1 O2 -1.4(9) . . . . ?
O7 C2 C1 C8 177.6(6) . . . . ?
O8 C10 C11 C16 13.3(9) . . . . ?
O8 C10 C11 C12 -161.5(6) . . . . ?
N5 N1 C26 O6 0.9(8) . . . . ?
N5 N1 C26 C27 -176.4(5) . . . . ?
N5 C25 C24 C23 177.6(6) . . . . ?
N5 C25 C24 C17 2.5(10) . . . . ?
N8 N4 C42 O12 0.5(9) . . . . ?
N8 N4 C42 C43 -176.5(11) . . . . ?
N8 N4 C42 C49 171.3(13) . . . . ?
N7 N3 C64 O10 0.9(8) . . . . ?
N7 N3 C64 C65 -178.7(5) . . . . ?
N3 N7 C63 C62 179.8(6) . . . . ?
N4 N8 C41 C40 175.4(5) . . . . ?
N4 C42 C43 C48 2(2) . . . . ?
N4 C42 C43 C44 -174.0(16) . . . . ?
N4 C42 C49 C50 -155.7(19) . . . . ?
N4 C42 C49 C54 28(3) . . . . ?
N2 N6 C9 C8 -176.8(6) . . . . ?
N2 C10 C11 C16 -167.9(6) . . . . ?
N2 C10 C11 C12 17.3(9) . . . . ?
C8 C7 C5 C4 -2.3(13) . . . . ?
C8 C7 C5 C6 179.4(8) . . . . ?
C26 N1 N5 Cu1 -0.6(6) . . . . ?
C26 N1 N5 C25 177.5(5) . . . . ?
C26 C27 C28 C29 177.7(6) . . . . ?
C26 C27 C32 C31 -177.4(6) . . . . ?
C40 C39 C37 C36 2.5(10) . . . . ?
C40 C39 C37 C38 -177.4(7) . . . . ?
C40 C33 C34 O11 -174.9(5) . . . . ?
C40 C33 C34 C36 4.4(9) . . . . ?
N6 N2 C10 O8 2.6(9) . . . . ?
N6 N2 C10 C11 -176.1(5) . . . . ?
C21 C20 C18 O5 176.9(6) . . . . ?
C21 C20 C18 C17 -1.5(10) . . . . ?
C21 C23 C24 C25 -176.7(6) . . . . ?
C21 C23 C24 C17 -1.3(10) . . . . ?
C42 C49 C54 C53 179(2) . . . . ?
C71 C65 C64 O10 -163.7(12) . . . . ?
C71 C65 C64 N3 15.9(13) . . . . ?
C71 C65 C75 C74 2.7(18) . . . . ?
C59 C58 C56 O9 -176.3(7) . . . . ?
C59 C58 C56 C55 1.7(11) . . . . ?
C65 C71 C72 C73 2(5) . . . . ?
C65 C75 C74 C73 -3(2) . . . . ?
C39 C40 C33 O4 -179.6(6) . . . . ?
C39 C40 C33 C34 -1.9(9) . . . . ?
C39 C40 C41 N8 -169.1(6) . . . . ?
C10 N2 N6 Cu2 -1.7(6) . . . . ?
C10 N2 N6 C9 178.4(6) . . . . ?
C10 C11 C12 C13 175.7(7) . . . . ?
C27 C28 C29 C30 0.2(9) . . . . ?
C27 C32 C31 C30 -0.8(11) . . . . ?
C33 C40 C39 C37 -1.5(10) . . . . ?
C33 C40 C41 N8 7.8(10) . . . . ?
C64 C65 C75 C74 177.1(10) . . . . ?
C64 C65 C70 C69 -176(2) . . . . ?
C64 C65 C66 C67 177(4) . . . . ?
C2 C4 C5 C7 -0.4(13) . . . . ?
C2 C4 C5 C6 178.0(9) . . . . ?
C28 C27 C32 C31 1.4(10) . . . . ?
C22 C21 C20 C18 -177.0(7) . . . . ?
C22 C21 C23 C24 178.3(7) . . . . ?
C16 C15 C14 C13 -2.2(13) . . . . ?
C16 C11 C12 C13 1.0(11) . . . . ?
C20 C21 C23 C24 0.1(11) . . . . ?
C34 C36 C37 C39 0.0(10) . . . . ?
C34 C36 C37 C38 179.9(7) . . . . ?
C7 C8 C1 O2 179.7(6) . . . . ?
C7 C8 C1 C2 0.8(9) . . . . ?
C7 C8 C9 N6 171.1(6) . . . . ?
C58 C59 C61 C62 -1.6(12) . . . . ?
C58 C56 C55 O3 -178.4(6) . . . . ?
C58 C56 C55 C62 -0.6(10) . . . . ?
C23 C21 C20 C18 1.2(11) . . . . ?
C41 N8 N4 C42 -175.6(6) . . . . ?
C41 C40 C39 C37 175.5(6) . . . . ?
C41 C40 C33 O4 3.6(9) . . . . ?
C41 C40 C33 C34 -178.8(6) . . . . ?
C29 C30 C31 C32 -0.2(11) . . . . ?
C15 C16 C11 C10 -174.8(6) . . . . ?
C15 C16 C11 C12 0.0(10) . . . . ?
C4 C2 C1 O2 177.6(6) . . . . ?
C4 C2 C1 C8 -3.5(10) . . . . ?
C1 C8 C7 C5 2.1(11) . . . . ?
C1 C8 C9 N6 -7.8(11) . . . . ?
C1 C2 C4 C5 3.3(12) . . . . ?
C61 C59 C58 C56 -0.5(12) . . . . ?
C61 C62 C63 N7 179.1(6) . . . . ?
C61 C62 C55 O3 176.2(6) . . . . ?
C61 C62 C55 C56 -1.5(9) . . . . ?
C37 C36 C34 O11 175.8(6) . . . . ?
C37 C36 C34 C33 -3.5(10) . . . . ?
C35 O11 C34 C33 -163.5(6) . . . . ?
C35 O11 C34 C36 17.2(10) . . . . ?
C11 C16 C15 C14 0.6(11) . . . . ?
C11 C12 C13 C14 -2.6(13) . . . . ?
C32 C27 C28 C29 -1.2(9) . . . . ?
C12 C13 C14 C15 3.3(14) . . . . ?
C9 C8 C7 C5 -176.9(7) . . . . ?
C9 C8 C1 O2 -1.4(10) . . . . ?
C9 C8 C1 C2 179.7(6) . . . . ?
C48 C47 C46 C45 -3(3) . . . . ?
C63 N7 N3 C64 176.5(5) . . . . ?
C63 C62 C61 C59 179.8(7) . . . . ?
C63 C62 C55 O3 -0.7(10) . . . . ?
C63 C62 C55 C56 -178.4(6) . . . . ?
C24 C17 C18 O5 -178.2(5) . . . . ?
C24 C17 C18 C20 0.3(9) . . . . ?
C60 C59 C58 C56 176.8(9) . . . . ?
C60 C59 C61 C62 -178.9(8) . . . . ?
C55 C62 C61 C59 2.6(11) . . . . ?
C55 C62 C63 N7 -3.8(10) . . . . ?
C47 C48 C43 C42 -178(2) . . . . ?
C47 C48 C43 C44 -2(3) . . . . ?
C47 C46 C45 C44 2(3) . . . . ?
C18 C17 C24 C23 1.0(9) . . . . ?
C18 C17 C24 C25 176.1(6) . . . . ?
C31 C30 C29 C28 0.5(10) . . . . ?
C19 O5 C18 C20 -36.5(9) . . . . ?
C19 O5 C18 C17 142.0(6) . . . . ?
C75 C65 C64 O10 22.0(11) . . . . ?
C75 C65 C64 N3 -158.3(8) . . . . ?
C3 O7 C2 C4 4.6(12) . . . . ?
C3 O7 C2 C1 -176.5(9) . . . . ?
C57 O9 C56 C58 -30.9(11) . . . . ?
C57 O9 C56 C55 150.9(8) . . . . ?
C74 C73 C72 C71 -3(5) . . . . ?
C70 C65 C64 O10 -11.9(15) . . . . ?
C70 C65 C64 N3 167.7(13) . . . . ?
C70 C65 C66 C67 7(6) . . . . ?
C70 C69 C68 C67 1(6) . . . . ?
C66 C65 C64 O10 177(2) . . . . ?
C66 C65 C64 N3 -3(2) . . . . ?
C66 C65 C70 C69 -5(4) . . . . ?
C66 C67 C68 C69 1(9) . . . . ?
C72 C71 C65 C64 -177(2) . . . . ?
C72 C71 C65 C75 -2(3) . . . . ?
C72 C73 C74 C75 3(3) . . . . ?
C45 C44 C43 C42 177.8(19) . . . . ?
C45 C44 C43 C48 1(3) . . . . ?
C43 C48 C47 C46 2(4) . . . . ?
C43 C44 C45 C46 -2(3) . . . . ?
C51 C50 C49 C42 -176(2) . . . . ?
C51 C50 C49 C54 0(3) . . . . ?
C50 C51 C52 C53 -2(4) . . . . ?
C50 C49 C54 C53 3(3) . . . . ?
C54 C53 C52 C51 4(3) . . . . ?
C52 C51 C50 C49 0(4) . . . . ?
C52 C53 C54 C49 -5(3) . . . . ?
C68 C67 C66 C65 -5(9) . . . . ?
C68 C69 C70 C65 1(5) . . . . ?
